data_1512442
loop_
_publ_author_name
'Yue Zhao'
'Ling-Ling Zhai'
'Gao-Chao Lv'
'Xin Zhou'
'Wei-Yin Sun'

_publ_section_title
;
 Silver(I) complexes with oxazoline-containing bidentate ligands:
 Syntheses, structures and properties
;
_journal_name_full
;
Inorganica Chimica Acta
;
_journal_page_first 38
_journal_page_last 45
_journal_paper_doi 10.1016/j.ica.2012.06.035
_journal_volume 392
_journal_year 2012
_chemical_formula_sum 'C26 H24 Ag2 F6 N4 O10 S2'
_chemical_formula_weight 946.35
_chemical_name_systematic
; 
 ? 
;
_space_group_IT_number 15
_symmetry_cell_setting monoclinic
_symmetry_space_group_name_Hall '-C 2yc'
_symmetry_space_group_name_H-M 'C 1 2/c 1'
_atom_sites_solution_hydrogens geom
_atom_sites_solution_primary direct
_atom_sites_solution_secondary difmap
_audit_creation_method SHELXL-97
_cell_angle_alpha 90.00
_cell_angle_beta 97.41(3)
_cell_angle_gamma 90.00
_cell_formula_units_Z 4
_cell_length_a 21.842(4)
_cell_length_b 8.0356(16)
_cell_length_c 19.031(4)
_cell_measurement_temperature 293(2)
_cell_volume 3312.3(12)
_computing_structure_refinement 'SHELXL-97 (Sheldrick, 1997)'
_computing_structure_solution 'SHELXS-97 (Sheldrick, 1990)'
_diffrn_ambient_temperature 293(2)
_diffrn_measured_fraction_theta_full 0.997
_diffrn_measured_fraction_theta_max 0.997
_diffrn_radiation_monochromator graphite
_diffrn_radiation_source 'fine-focus sealed tube'
_diffrn_radiation_type MoK\a
_diffrn_radiation_wavelength 0.71073
_diffrn_reflns_av_R_equivalents 0.0574
_diffrn_reflns_av_sigmaI/netI 0.0440
_diffrn_reflns_limit_h_max 25
_diffrn_reflns_limit_h_min -24
_diffrn_reflns_limit_k_max 9
_diffrn_reflns_limit_k_min -9
_diffrn_reflns_limit_l_max 22
_diffrn_reflns_limit_l_min -21
_diffrn_reflns_number 7902
_diffrn_reflns_theta_full 25.01
_diffrn_reflns_theta_max 25.01
_diffrn_reflns_theta_min 1.88
_exptl_absorpt_coefficient_mu 1.402
_exptl_absorpt_correction_T_max 0.8961
_exptl_absorpt_correction_T_min 0.7965
_exptl_absorpt_correction_type multi-scan
_exptl_absorpt_process_details sadabs
_exptl_crystal_density_diffrn 1.898
_exptl_crystal_density_method 'not measured'
_exptl_crystal_F_000 1872
_exptl_crystal_size_max 0.17
_exptl_crystal_size_mid 0.15
_exptl_crystal_size_min 0.08
_refine_diff_density_max 0.505
_refine_diff_density_min -0.432
_refine_diff_density_rms 0.084
_refine_ls_extinction_method none
_refine_ls_goodness_of_fit_ref 1.039
_refine_ls_hydrogen_treatment constr
_refine_ls_matrix_type full
_refine_ls_number_parameters 220
_refine_ls_number_reflns 2916
_refine_ls_number_restraints 0
_refine_ls_restrained_S_all 1.039
_refine_ls_R_factor_all 0.0344
_refine_ls_R_factor_gt 0.0310
_refine_ls_shift/su_max 0.001
_refine_ls_shift/su_mean 0.000
_refine_ls_structure_factor_coef Fsqd
_refine_ls_weighting_details 'calc w=1/[\s^2^(Fo^2^)+(0.0451P)^2^+0.0000P] where P=(Fo^2^+2Fc^2^)/3'
_refine_ls_weighting_scheme calc
_refine_ls_wR_factor_gt 0.0779
_refine_ls_wR_factor_ref 0.0797
_reflns_number_gt 2642
_reflns_number_total 2916
_reflns_threshold_expression >2sigma(I)
_cod_data_source_file ICA-2012-392-38-45-6.cif
_cod_data_source_block 6
_cod_original_cell_volume 3312.3(11)
_cod_original_sg_symbol_H-M 'C 2/c'
_cod_database_code 1512442

loop_
_symmetry_equiv_pos_as_xyz
'x, y, z'
'-x, y, -z+1/2'
'x+1/2, y+1/2, z'
'-x+1/2, y+1/2, -z+1/2'
'-x, -y, -z'
'x, -y, z-1/2'
'-x+1/2, -y+1/2, -z'
'x+1/2, -y+1/2, z-1/2'

loop_
_atom_site_label
_atom_site_type_symbol
_atom_site_fract_x
_atom_site_fract_y
_atom_site_fract_z
_atom_site_U_iso_or_equiv
_atom_site_adp_type
_atom_site_occupancy
_atom_site_symmetry_multiplicity
_atom_site_calc_flag
_atom_site_refinement_flags
Ag1 Ag 0.346095(11) 0.27871(3) 0.045514(11) 0.043 Uani 1 1 d .
C1 C 0.35331(14) 0.4033(4) 0.20565(15) 0.0471(8) Uani 1 1 d .
H1A H 0.3597 0.2874 0.2189 0.056 Uiso 1 1 calc R
H1B H 0.3100 0.4305 0.2053 0.056 Uiso 1 1 calc R
C2 C 0.39354(15) 0.5155(5) 0.25557(15) 0.0500(8) Uani 1 1 d .
H2A H 0.3686 0.5873 0.2814 0.060 Uiso 1 1 calc R
H2B H 0.4210 0.4507 0.2892 0.060 Uiso 1 1 calc R
C3 C 0.41327(11) 0.5528(3) 0.14410(13) 0.0312(6) Uani 1 1 d .
C4 C 0.44540(11) 0.6312(3) 0.08981(13) 0.0299(6) Uani 1 1 d .
C5 C 0.42138(12) 0.6234(4) 0.01879(14) 0.0351(6) Uani 1 1 d .
H5 H 0.3839 0.5700 0.0054 0.042 Uiso 1 1 calc R
C6 C 0.45265(13) 0.6940(4) -0.03193(15) 0.0383(7) Uani 1 1 d .
H6 H 0.4364 0.6869 -0.0795 0.046 Uiso 1 1 calc R
C7 C 0.50756(13) 0.7747(3) -0.01316(15) 0.0350(6) Uani 1 1 d .
H7 H 0.5284 0.8220 -0.0478 0.042 Uiso 1 1 calc R
C8 C 0.53207(12) 0.7859(3) 0.05780(15) 0.0313(6) Uani 1 1 d .
C9 C 0.50035(12) 0.7172(3) 0.10937(15) 0.0316(6) Uani 1 1 d .
H9 H 0.5158 0.7285 0.1570 0.038 Uiso 1 1 calc R
C10 C 0.40882(12) 0.1286(4) -0.07794(14) 0.0319(6) Uani 1 1 d .
C11 C 0.33897(14) -0.0106(5) -0.15206(17) 0.0493(8) Uani 1 1 d .
H11A H 0.3384 -0.1270 -0.1657 0.059 Uiso 1 1 calc R
H11B H 0.3135 0.0521 -0.1883 0.059 Uiso 1 1 calc R
C12 C 0.31671(13) 0.0111(4) -0.08081(16) 0.0414(7) Uani 1 1 d .
H12A H 0.2766 0.0648 -0.0856 0.050 Uiso 1 1 calc R
H12B H 0.3140 -0.0952 -0.0573 0.050 Uiso 1 1 calc R
C13 C 0.29494(14) -0.1275(5) 0.13058(17) 0.0505(8) Uani 1 1 d .
F1 F 0.34976(9) -0.0578(3) 0.14014(15) 0.0903(8) Uani 1 1 d .
F2 F 0.29344(13) -0.2262(3) 0.07487(14) 0.0799(7) Uani 1 1 d .
F3 F 0.28974(13) -0.2239(3) 0.18531(14) 0.0907(8) Uani 1 1 d .
N1 N 0.36465(10) 0.1181(3) -0.04144(12) 0.0348(5) Uani 1 1 d .
N2 N 0.37366(10) 0.4369(3) 0.13570(12) 0.0353(5) Uani 1 1 d .
O1 O 0.42832(9) 0.6124(3) 0.20997(10) 0.0448(5) Uani 1 1 d .
O2 O 0.40176(9) 0.0536(3) -0.14161(10) 0.0443(5) Uani 1 1 d .
O3 O 0.24495(10) 0.1071(3) 0.05426(12) 0.0549(6) Uani 1 1 d .
O4 O 0.24526(11) 0.1268(3) 0.18058(13) 0.0662(7) Uani 1 1 d .
O5 O 0.17921(9) -0.0705(3) 0.11343(12) 0.0526(6) Uani 1 1 d .
S2 S 0.23393(3) 0.02599(9) 0.11869(4) 0.03544(16) Uani 1 1 d .

loop_
_atom_site_aniso_label
_atom_site_aniso_U_11
_atom_site_aniso_U_22
_atom_site_aniso_U_33
_atom_site_aniso_U_23
_atom_site_aniso_U_13
_atom_site_aniso_U_12
Ag1 0.050 0.044 0.038 -0.011 0.014 -0.012
C1 0.0509(18) 0.057(2) 0.0346(16) 0.0016(14) 0.0118(14) -0.0197(16)
C2 0.0584(19) 0.064(2) 0.0294(16) 0.0023(14) 0.0104(14) -0.0220(17)
C3 0.0292(13) 0.0369(16) 0.0272(14) -0.0026(11) 0.0029(11) -0.0026(12)
C4 0.0285(13) 0.0310(15) 0.0309(14) -0.0041(11) 0.0065(11) 0.0018(11)
C5 0.0304(14) 0.0403(17) 0.0336(15) -0.0005(12) 0.0007(11) -0.0013(12)
C6 0.0373(15) 0.049(2) 0.0282(14) 0.0019(12) 0.0020(12) 0.0003(13)
C7 0.0357(15) 0.0389(17) 0.0316(15) 0.0034(12) 0.0084(12) 0.0009(12)
C8 0.0326(14) 0.0287(15) 0.0338(15) -0.0016(11) 0.0087(12) 0.0004(11)
C9 0.0310(14) 0.0349(16) 0.0291(14) -0.0028(11) 0.0045(11) -0.0005(11)
C10 0.0346(14) 0.0305(16) 0.0312(14) -0.0025(11) 0.0067(12) -0.0028(12)
C11 0.0433(16) 0.063(2) 0.0424(17) -0.0123(15) 0.0072(13) -0.0185(16)
C12 0.0396(16) 0.0422(18) 0.0438(17) -0.0099(14) 0.0110(13) -0.0130(14)
C13 0.0459(18) 0.053(2) 0.052(2) 0.0140(16) 0.0053(15) 0.0022(16)
F1 0.0397(11) 0.0855(18) 0.141(2) 0.0162(16) -0.0049(13) 0.0005(11)
F2 0.0940(18) 0.0653(16) 0.0841(17) -0.0111(12) 0.0261(14) 0.0220(13)
F3 0.104(2) 0.0890(19) 0.0795(17) 0.0479(14) 0.0134(15) 0.0227(14)
N1 0.0335(12) 0.0350(14) 0.0371(12) -0.0051(10) 0.0088(10) -0.0073(10)
N2 0.0374(12) 0.0382(14) 0.0317(12) -0.0032(10) 0.0094(10) -0.0073(11)
O1 0.0476(11) 0.0588(15) 0.0288(10) -0.0066(9) 0.0077(8) -0.0234(11)
O2 0.0408(11) 0.0595(14) 0.0346(11) -0.0147(10) 0.0130(8) -0.0148(10)
O3 0.0509(13) 0.0607(16) 0.0556(13) 0.0243(12) 0.0167(11) 0.0069(11)
O4 0.0724(16) 0.0643(18) 0.0630(15) -0.0254(13) 0.0129(12) -0.0139(14)
O5 0.0395(11) 0.0655(16) 0.0534(13) -0.0008(11) 0.0085(10) -0.0168(11)
S2 0.0334(3) 0.0386(4) 0.0352(4) -0.0002(3) 0.0076(3) -0.0049(3)

loop_
_atom_type_symbol
_atom_type_description
_atom_type_scat_dispersion_real
_atom_type_scat_dispersion_imag
_atom_type_scat_source
C C 0.0033 0.0016 'International Tables Vol C Tables 4.2.6.8 and 6.1.1.4'
H H 0.0000 0.0000 'International Tables Vol C Tables 4.2.6.8 and 6.1.1.4'
N N 0.0061 0.0033 'International Tables Vol C Tables 4.2.6.8 and 6.1.1.4'
O O 0.0106 0.0060 'International Tables Vol C Tables 4.2.6.8 and 6.1.1.4'
F F 0.0171 0.0103 'International Tables Vol C Tables 4.2.6.8 and 6.1.1.4'
S S 0.1246 0.1234 'International Tables Vol C Tables 4.2.6.8 and 6.1.1.4'
Ag Ag -0.8971 1.1015 'International Tables Vol C Tables 4.2.6.8 and 6.1.1.4'

loop_
_geom_angle_atom_site_label_1
_geom_angle_atom_site_label_2
_geom_angle_atom_site_label_3
_geom_angle
_geom_angle_site_symmetry_3
N2 Ag1 N1 153.29(8) .
N2 Ag1 O3 114.16(8) .
N1 Ag1 O3 88.71(8) .
N2 C1 C2 103.8(2) .
N2 C1 H1A 111.0 .
C2 C1 H1A 111.0 .
N2 C1 H1B 111.0 .
C2 C1 H1B 111.0 .
H1A C1 H1B 109.0 .
O1 C2 C1 104.6(2) .
O1 C2 H2A 110.8 .
C1 C2 H2A 110.8 .
O1 C2 H2B 110.8 .
C1 C2 H2B 110.8 .
H2A C2 H2B 108.9 .
N2 C3 O1 117.4(2) .
N2 C3 C4 127.5(2) .
O1 C3 C4 115.0(2) .
C5 C4 C9 119.2(2) .
C5 C4 C3 120.8(2) .
C9 C4 C3 120.0(2) .
C6 C5 C4 120.4(3) .
C6 C5 H5 119.8 .
C4 C5 H5 119.8 .
C7 C6 C5 120.6(3) .
C7 C6 H6 119.7 .
C5 C6 H6 119.7 .
C6 C7 C8 119.9(3) .
C6 C7 H7 120.0 .
C8 C7 H7 120.0 .
C9 C8 C7 119.8(3) .
C9 C8 C10 120.3(2) 5_665
C7 C8 C10 119.9(2) 5_665
C8 C9 C4 120.0(3) .
C8 C9 H9 120.0 .
C4 C9 H9 120.0 .
N1 C10 O2 117.3(2) .
N1 C10 C8 126.6(2) 5_665
O2 C10 C8 116.1(2) 5_665
O2 C11 C12 104.1(2) .
O2 C11 H11A 110.9 .
C12 C11 H11A 110.9 .
O2 C11 H11B 110.9 .
C12 C11 H11B 110.9 .
H11A C11 H11B 109.0 .
N1 C12 C11 103.5(2) .
N1 C12 H12A 111.1 .
C11 C12 H12A 111.1 .
N1 C12 H12B 111.1 .
C11 C12 H12B 111.1 .
H12A C12 H12B 109.0 .
F1 C13 F3 108.2(3) .
F1 C13 F2 107.1(3) .
F3 C13 F2 106.7(3) .
F1 C13 S2 111.8(2) .
F3 C13 S2 111.3(2) .
F2 C13 S2 111.6(2) .
C10 N1 C12 107.5(2) .
C10 N1 Ag1 127.52(19) .
C12 N1 Ag1 122.66(16) .
C3 N2 C1 107.4(2) .
C3 N2 Ag1 130.47(18) .
C1 N2 Ag1 121.48(18) .
C3 O1 C2 106.4(2) .
C10 O2 C11 106.2(2) .
S2 O3 Ag1 121.81(13) .
O5 S2 O4 115.12(14) .
O5 S2 O3 114.88(14) .
O4 S2 O3 114.68(16) .
O5 S2 C13 103.69(15) .
O4 S2 C13 103.74(16) .
O3 S2 C13 102.38(14) .

loop_
_geom_bond_atom_site_label_1
_geom_bond_atom_site_label_2
_geom_bond_distance
_geom_bond_site_symmetry_2
Ag1 N2 2.158(2) .
Ag1 N1 2.177(2) .
Ag1 O3 2.628(2) .
C1 N2 1.481(3) .
C1 C2 1.507(4) .
C1 H1A 0.9700 .
C1 H1B 0.9700 .
C2 O1 1.451(3) .
C2 H2A 0.9700 .
C2 H2B 0.9700 .
C3 N2 1.267(3) .
C3 O1 1.343(3) .
C3 C4 1.464(4) .
C4 C5 1.387(4) .
C4 C9 1.393(4) .
C5 C6 1.375(4) .
C5 H5 0.9300 .
C6 C7 1.370(4) .
C6 H6 0.9300 .
C7 C8 1.390(4) .
C7 H7 0.9300 .
C8 C9 1.387(4) .
C8 C10 1.469(4) 5_665
C9 H9 0.9300 .
C10 N1 1.262(3) .
C10 O2 1.344(3) .
C10 C8 1.469(4) 5_665
C11 O2 1.455(3) .
C11 C12 1.508(4) .
C11 H11A 0.9700 .
C11 H11B 0.9700 .
C12 N1 1.482(4) .
C12 H12A 0.9700 .
C12 H12B 0.9700 .
C13 F1 1.313(4) .
C13 F3 1.315(4) .
C13 F2 1.321(4) .
C13 S2 1.808(3) .
O3 S2 1.436(2) .
O4 S2 1.425(2) .
O5 S2 1.417(2) .

loop_
_geom_torsion_atom_site_label_1
_geom_torsion_atom_site_label_2
_geom_torsion_atom_site_label_3
_geom_torsion_atom_site_label_4
_geom_torsion
_geom_torsion_site_symmetry_1
_geom_torsion_site_symmetry_4
N2 C1 C2 O1 5.1(3) . .
N2 C3 C4 C5 21.2(4) . .
O1 C3 C4 C5 -158.9(3) . .
N2 C3 C4 C9 -159.7(3) . .
O1 C3 C4 C9 20.2(4) . .
C9 C4 C5 C6 2.5(4) . .
C3 C4 C5 C6 -178.4(3) . .
C4 C5 C6 C7 -0.8(4) . .
C5 C6 C7 C8 -0.1(4) . .
C6 C7 C8 C9 -0.9(4) . .
C6 C7 C8 C10 179.6(3) . 5_665
C7 C8 C9 C4 2.7(4) . .
C10 C8 C9 C4 -177.8(2) 5_665 .
C5 C4 C9 C8 -3.5(4) . .
C3 C4 C9 C8 177.5(2) . .
O2 C11 C12 N1 11.5(3) . .
O2 C10 N1 C12 3.4(4) . .
C8 C10 N1 C12 -176.2(3) 5_665 .
O2 C10 N1 Ag1 -159.5(2) . .
C8 C10 N1 Ag1 20.9(4) 5_665 .
C11 C12 N1 C10 -9.4(3) . .
C11 C12 N1 Ag1 154.5(2) . .
N2 Ag1 N1 C10 -32.6(4) . .
O3 Ag1 N1 C10 177.4(3) . .
N2 Ag1 N1 C12 166.8(2) . .
O3 Ag1 N1 C12 16.8(2) . .
O1 C3 N2 C1 1.7(4) . .
C4 C3 N2 C1 -178.4(3) . .
O1 C3 N2 Ag1 -169.19(19) . .
C4 C3 N2 Ag1 10.7(4) . .
C2 C1 N2 C3 -4.3(3) . .
C2 C1 N2 Ag1 167.6(2) . .
N1 Ag1 N2 C3 45.6(4) . .
O3 Ag1 N2 C3 -167.6(2) . .
N1 Ag1 N2 C1 -124.2(2) . .
O3 Ag1 N2 C1 22.6(2) . .
N2 C3 O1 C2 1.9(3) . .
C4 C3 O1 C2 -178.0(3) . .
C1 C2 O1 C3 -4.4(3) . .
N1 C10 O2 C11 4.6(4) . .
C8 C10 O2 C11 -175.8(3) 5_665 .
C12 C11 O2 C10 -10.0(3) . .
N2 Ag1 O3 S2 -42.97(18) . .
N1 Ag1 O3 S2 122.78(16) . .
Ag1 O3 S2 O5 -176.01(13) . .
Ag1 O3 S2 O4 47.3(2) . .
Ag1 O3 S2 C13 -64.36(18) . .
F1 C13 S2 O5 -176.7(2) . .
F3 C13 S2 O5 -55.7(3) . .
F2 C13 S2 O5 63.3(3) . .
F1 C13 S2 O4 -56.1(3) . .
F3 C13 S2 O4 65.0(3) . .
F2 C13 S2 O4 -176.0(2) . .
F1 C13 S2 O3 63.5(3) . .
F3 C13 S2 O3 -175.4(3) . .
F2 C13 S2 O3 -56.4(3) . .
